data_4084733
loop_
_publ_author_name
'Alabau, Roberto G.'
'Eguillor, Beatriz'
'Esler, Jim'
'Esteruelas, Miguel A.'
'Oliv\'an, Montserrat'
'O\~nate, Enrique'
'Tsai, Jui-Yi'
'Xia, Chuanjun'

_publ_section_title
;
 CCC--Pincer--NHC Osmium Complexes: New Types of Blue-Green Emissive
 Neutral Compounds for Organic Light-Emitting Devices (OLEDs)
;
_journal_issue 19
_journal_name_full Organometallics
_journal_page_first 5582
_journal_paper_doi 10.1021/om500905t
_journal_volume 33
_journal_year 2014
_chemical_formula_sum 'C41.25 H61.5 B Cl0.5 F4 N4 O Os P2'
_chemical_formula_weight 986.12
_chemical_name_systematic
; 
 ? 
;
_space_group_IT_number 2
_symmetry_cell_setting triclinic
_symmetry_space_group_name_Hall '-P 1'
_symmetry_space_group_name_H-M 'P -1'
_atom_sites_solution_hydrogens geom
_atom_sites_solution_primary direct
_atom_sites_solution_secondary difmap
_audit_creation_method SHELXL-97
_cell_angle_alpha 82.108(2)
_cell_angle_beta 84.676(2)
_cell_angle_gamma 76.085(2)
_cell_formula_units_Z 2
_cell_length_a 9.7134(13)
_cell_length_b 11.0850(15)
_cell_length_c 21.093(3)
_cell_measurement_reflns_used 9044
_cell_measurement_temperature 100(2)
_cell_measurement_theta_max 28
_cell_measurement_theta_min 2.2
_cell_volume 2179.4(5)
_computing_cell_refinement 'SAINT+ v. 7.56a (Bruker AXS, 2008)'
_computing_data_collection 'apex2 v. 7.0 (Bruker AXS, 2009)'
_computing_data_reduction 'SAINT+ v. 7.56a (Bruker AXS, 2008)'
_computing_molecular_graphics 'XP, SHELXTL v. 6.14 (Bruker, 2000)'
_computing_publication_material 'XCIF, SHELXTL v. 6.14 (Bruker, 2000)'
_computing_structure_refinement 'SHELXL-97 (Sheldrick, 1997)'
_computing_structure_solution 'SHELXS-97 (Sheldrick, 1990)'
_diffrn_ambient_temperature 100(2)
_diffrn_detector_area_resol_mean 8.26
_diffrn_measured_fraction_theta_full 0.994
_diffrn_measured_fraction_theta_max 0.904
_diffrn_measurement_device_type 'Bruker APEX DUO system'
_diffrn_measurement_method '\w rotations with narrow frames'
_diffrn_radiation_monochromator graphite
_diffrn_radiation_source 'fine-focus sealed tube'
_diffrn_radiation_type MoK\a
_diffrn_radiation_wavelength 0.71073
_diffrn_reflns_av_R_equivalents 0.0364
_diffrn_reflns_av_sigmaI/netI 0.0554
_diffrn_reflns_limit_h_max 12
_diffrn_reflns_limit_h_min -12
_diffrn_reflns_limit_k_max 15
_diffrn_reflns_limit_k_min -15
_diffrn_reflns_limit_l_max 28
_diffrn_reflns_limit_l_min -28
_diffrn_reflns_number 23100
_diffrn_reflns_theta_full 27.50
_diffrn_reflns_theta_max 29.42
_diffrn_reflns_theta_min 1.91
_diffrn_standards_decay_% 0
_exptl_absorpt_coefficient_mu 3.083
_exptl_absorpt_correction_T_max 0.862
_exptl_absorpt_correction_T_min 0.706
_exptl_absorpt_correction_type multi-scan
_exptl_absorpt_process_details
;
Absorption correction performed with SADABS program. This is based on the
method of Blessing: Blessing, R. H., Acta Crystallogr., Sect. A 1995, 51, 33.

SADABS: Area-Detector Absorption Correction. Bruker-AXS 
within SAINT+ package, v. 6.1 (2000).
;
_exptl_crystal_colour colourless
_exptl_crystal_density_diffrn 1.503
_exptl_crystal_density_method 'not measured'
_exptl_crystal_description 'irregular block'
_exptl_crystal_F_000 1001
_exptl_crystal_size_max 0.14
_exptl_crystal_size_mid 0.13
_exptl_crystal_size_min 0.03
_refine_diff_density_max 3.429
_refine_diff_density_min -2.081
_refine_diff_density_rms 0.193
_refine_ls_extinction_method none
_refine_ls_goodness_of_fit_ref 1.085
_refine_ls_hydrogen_treatment mixed
_refine_ls_matrix_type full
_refine_ls_number_parameters 526
_refine_ls_number_reflns 10901
_refine_ls_number_restraints 1
_refine_ls_restrained_S_all 1.085
_refine_ls_R_factor_all 0.0593
_refine_ls_R_factor_gt 0.0475
_refine_ls_shift/su_max 0.018
_refine_ls_shift/su_mean 0.000
_refine_ls_structure_factor_coef Fsqd
_refine_ls_weighting_details 'calc w=1/[\s^2^(Fo^2^)+(0.0661P)^2^+7.6130P] where P=(Fo^2^+2Fc^2^)/3'
_refine_ls_weighting_scheme calc
_refine_ls_wR_factor_gt 0.1227
_refine_ls_wR_factor_ref 0.1286
_reflns_number_gt 9293
_reflns_number_total 10901
_reflns_threshold_expression >2sigma(I)
_cod_data_source_file om500905t_si_002.cif
_cod_data_source_block 2
_cod_original_sg_symbol_H-M P-1
_cod_original_formula_sum 'C41.25 H61.50 B Cl0.50 F4 N4 O Os P2'
_cod_database_code 4084733

loop_
_symmetry_equiv_pos_as_xyz
'x, y, z'
'-x, -y, -z'

loop_
_atom_site_label
_atom_site_type_symbol
_atom_site_fract_x
_atom_site_fract_y
_atom_site_fract_z
_atom_site_U_iso_or_equiv
_atom_site_adp_type
_atom_site_occupancy
_atom_site_symmetry_multiplicity
_atom_site_calc_flag
_atom_site_refinement_flags
Os Os 0.36327(2) 0.192524(19) 0.181948(10) 0.01741(7) Uani 1 1 d D
H01 H 0.260(6) 0.140(6) 0.144(3) 0.033(19) Uiso 1 1 d D
P1 P 0.47761(16) -0.02168(14) 0.20237(7) 0.0226(3) Uani 1 1 d .
P2 P 0.21093(16) 0.38070(14) 0.13863(7) 0.0243(3) Uani 1 1 d .
N1 N 0.3735(5) 0.2616(4) 0.3122(2) 0.0177(9) Uani 1 1 d .
N2 N 0.5579(5) 0.3138(5) 0.2586(2) 0.0229(10) Uani 1 1 d .
N3 N -0.0601(5) 0.2017(4) 0.4335(2) 0.0191(9) Uani 1 1 d .
N4 N -0.1661(5) 0.2784(4) 0.5205(2) 0.0215(9) Uani 1 1 d .
O1 O 0.5817(6) 0.2180(5) 0.0701(2) 0.0447(12) Uani 1 1 d .
C41 C 0.4972(8) 0.2075(6) 0.1131(3) 0.0338(14) Uani 1 1 d .
Cl1 Cl 1.0058(4) 0.9367(3) 0.06309(18) 0.0454(8) Uani 0.50 1 d P
C42 C 0.892(2) 1.032(2) 0.0026(12) 0.023(4) Uani 0.25 1 d P
H42A H 0.8235 0.9873 -0.0073 0.028 Uiso 0.25 1 d PR
H42B H 0.8408 1.1087 0.0189 0.028 Uiso 0.25 1 d PR
F1 F 0.8828(7) 0.5595(5) 0.3689(3) 0.0754(18) Uani 1 1 d .
F2 F 0.9058(5) 0.7508(4) 0.3867(2) 0.0431(10) Uani 1 1 d .
F3 F 0.6910(5) 0.6994(4) 0.4066(3) 0.0599(14) Uani 1 1 d .
F4 F 0.8682(6) 0.6057(5) 0.4691(2) 0.0601(14) Uani 1 1 d .
B1 B 0.8387(8) 0.6549(7) 0.4061(4) 0.0327(15) Uani 1 1 d .
C1 C 0.2137(6) 0.1800(5) 0.2624(3) 0.0177(10) Uani 1 1 d .
C2 C 0.0834(6) 0.1435(5) 0.2676(3) 0.0198(10) Uani 1 1 d .
H2 H 0.0566 0.1127 0.2318 0.024 Uiso 1 1 calc R
C3 C -0.0086(5) 0.1504(5) 0.3228(3) 0.0192(10) Uani 1 1 d .
H3 H -0.0966 0.1268 0.3239 0.023 Uiso 1 1 calc R
C4 C 0.0304(5) 0.1921(5) 0.3758(3) 0.0186(10) Uani 1 1 d .
C5 C 0.1577(5) 0.2287(5) 0.3742(3) 0.0189(10) Uani 1 1 d .
H5 H 0.1844 0.2577 0.4106 0.023 Uiso 1 1 calc R
C6 C 0.2449(5) 0.2219(5) 0.3184(3) 0.0175(10) Uani 1 1 d .
C7 C 0.4449(6) 0.2636(5) 0.2525(3) 0.0197(10) Uani 1 1 d .
C8 C 0.6703(7) 0.3301(7) 0.2107(3) 0.0353(15) Uani 1 1 d .
H8A H 0.6527 0.3021 0.1708 0.053 Uiso 1 1 calc R
H8B H 0.7616 0.2806 0.2259 0.053 Uiso 1 1 calc R
H8C H 0.6731 0.4188 0.2029 0.053 Uiso 1 1 calc R
C9 C 0.5568(6) 0.3457(5) 0.3204(3) 0.0214(11) Uani 1 1 d .
C10 C 0.6450(6) 0.4038(5) 0.3463(3) 0.0258(12) Uani 1 1 d .
H10 H 0.7216 0.4298 0.3213 0.031 Uiso 1 1 calc R
C11 C 0.6169(6) 0.4229(5) 0.4107(3) 0.0266(12) Uani 1 1 d .
H11 H 0.6729 0.4658 0.4298 0.032 Uiso 1 1 calc R
C12 C 0.5083(6) 0.3799(5) 0.4471(3) 0.0250(12) Uani 1 1 d .
H12 H 0.4954 0.3895 0.4915 0.030 Uiso 1 1 calc R
C13 C 0.4174(6) 0.3231(5) 0.4208(3) 0.0214(11) Uani 1 1 d .
H13 H 0.3429 0.2945 0.4461 0.026 Uiso 1 1 calc R
C14 C 0.4408(6) 0.3100(5) 0.3556(3) 0.0188(10) Uani 1 1 d .
C15 C -0.0772(6) 0.2945(5) 0.4697(3) 0.0212(11) Uani 1 1 d .
H15 H -0.029(7) 0.372(6) 0.455(3) 0.025 Uiso 1 1 d .
C16 C -0.2095(7) 0.3617(6) 0.5704(3) 0.0300(13) Uani 1 1 d .
H16A H -0.1756 0.4384 0.5575 0.045 Uiso 1 1 calc R
H16B H -0.1687 0.3196 0.6107 0.045 Uiso 1 1 calc R
H16C H -0.3134 0.3828 0.5765 0.045 Uiso 1 1 calc R
C17 C -0.2139(6) 0.1714(5) 0.5163(3) 0.0209(10) Uani 1 1 d .
C18 C -0.3139(6) 0.1181(6) 0.5547(3) 0.0259(12) Uani 1 1 d .
H18 H -0.3613 0.1532 0.5917 0.031 Uiso 1 1 calc R
C19 C -0.3402(6) 0.0120(6) 0.5361(3) 0.0259(12) Uani 1 1 d .
H19 H -0.4094 -0.0260 0.5603 0.031 Uiso 1 1 calc R
C20 C -0.2676(6) -0.0415(5) 0.4824(3) 0.0261(12) Uani 1 1 d .
H20 H -0.2871 -0.1163 0.4720 0.031 Uiso 1 1 calc R
C21 C -0.1688(6) 0.0106(5) 0.4441(3) 0.0216(11) Uani 1 1 d .
H21 H -0.1193 -0.0262 0.4080 0.026 Uiso 1 1 calc R
C22 C -0.1461(6) 0.1209(5) 0.4617(3) 0.0202(10) Uani 1 1 d .
C23 C 0.5485(8) -0.0923(7) 0.1267(3) 0.0386(16) Uani 1 1 d .
H23 H 0.6189 -0.0438 0.1063 0.046 Uiso 1 1 calc R
C24 C 0.6308(10) -0.2277(8) 0.1359(4) 0.057(2) Uani 1 1 d .
H24A H 0.5644 -0.2821 0.1487 0.086 Uiso 1 1 calc R
H24B H 0.6977 -0.2386 0.1694 0.086 Uiso 1 1 calc R
H24C H 0.6832 -0.2499 0.0956 0.086 Uiso 1 1 calc R
C25 C 0.4394(10) -0.0781(7) 0.0768(4) 0.0482(19) Uani 1 1 d .
H25A H 0.4883 -0.1039 0.0364 0.072 Uiso 1 1 calc R
H25B H 0.3873 0.0095 0.0697 0.072 Uiso 1 1 calc R
H25C H 0.3726 -0.1309 0.0923 0.072 Uiso 1 1 calc R
C26 C 0.3631(7) -0.1200(6) 0.2498(3) 0.0311(13) Uani 1 1 d .
H26 H 0.3182 -0.0731 0.2865 0.037 Uiso 1 1 calc R
C27 C 0.4359(9) -0.2510(6) 0.2801(4) 0.0420(17) Uani 1 1 d .
H27A H 0.3640 -0.2927 0.3026 0.063 Uiso 1 1 calc R
H27B H 0.5029 -0.2437 0.3106 0.063 Uiso 1 1 calc R
H27C H 0.4874 -0.3002 0.2465 0.063 Uiso 1 1 calc R
C28 C 0.2400(8) -0.1310(6) 0.2126(4) 0.0408(16) Uani 1 1 d .
H28A H 0.2737 -0.1959 0.1839 0.061 Uiso 1 1 calc R
H28B H 0.2026 -0.0506 0.1872 0.061 Uiso 1 1 calc R
H28C H 0.1646 -0.1534 0.2427 0.061 Uiso 1 1 calc R
C29 C 0.6377(7) -0.0641(7) 0.2491(3) 0.0363(15) Uani 1 1 d .
H29 H 0.6674 -0.1576 0.2553 0.044 Uiso 1 1 calc R
C30 C 0.6065(8) -0.0209(7) 0.3159(3) 0.0400(16) Uani 1 1 d .
H30A H 0.6780 -0.0714 0.3446 0.060 Uiso 1 1 calc R
H30B H 0.5120 -0.0310 0.3327 0.060 Uiso 1 1 calc R
H30C H 0.6096 0.0674 0.3131 0.060 Uiso 1 1 calc R
C31 C 0.7622(8) -0.0170(9) 0.2146(5) 0.057(2) Uani 1 1 d .
H31A H 0.7370 0.0747 0.2076 0.086 Uiso 1 1 calc R
H31B H 0.7852 -0.0502 0.1732 0.086 Uiso 1 1 calc R
H31C H 0.8448 -0.0451 0.2408 0.086 Uiso 1 1 calc R
C32 C 0.0921(7) 0.3588(7) 0.0791(3) 0.0336(14) Uani 1 1 d .
H32 H 0.0332 0.4434 0.0642 0.040 Uiso 1 1 calc R
C33 C 0.1743(8) 0.3057(8) 0.0203(3) 0.0435(18) Uani 1 1 d .
H33A H 0.2424 0.2275 0.0337 0.065 Uiso 1 1 calc R
H33B H 0.2254 0.3662 -0.0028 0.065 Uiso 1 1 calc R
H33C H 0.1079 0.2891 -0.0079 0.065 Uiso 1 1 calc R
C34 C -0.0106(7) 0.2781(8) 0.1086(4) 0.0411(17) Uani 1 1 d .
H34A H -0.0793 0.2783 0.0774 0.062 Uiso 1 1 calc R
H34B H -0.0612 0.3122 0.1470 0.062 Uiso 1 1 calc R
H34C H 0.0429 0.1921 0.1204 0.062 Uiso 1 1 calc R
C35 C 0.3032(8) 0.4939(7) 0.0893(4) 0.0468(19) Uani 1 1 d .
H35 H 0.3591 0.4455 0.0549 0.056 Uiso 1 1 calc R
C36 C 0.4105(10) 0.5305(8) 0.1219(5) 0.057(2) Uani 1 1 d .
H36A H 0.4845 0.5512 0.0904 0.085 Uiso 1 1 calc R
H36B H 0.4532 0.4610 0.1533 0.085 Uiso 1 1 calc R
H36C H 0.3658 0.6037 0.1440 0.085 Uiso 1 1 calc R
C37 C 0.2149(10) 0.6067(10) 0.0534(6) 0.080(4) Uani 1 1 d .
H37A H 0.1635 0.6640 0.0837 0.121 Uiso 1 1 calc R
H37B H 0.1467 0.5815 0.0296 0.121 Uiso 1 1 calc R
H37C H 0.2764 0.6489 0.0234 0.121 Uiso 1 1 calc R
C38 C 0.0851(7) 0.4660(6) 0.1988(3) 0.0342(14) Uani 1 1 d .
H38 H 0.0490 0.3999 0.2280 0.041 Uiso 1 1 calc R
C39 C 0.1575(9) 0.5284(7) 0.2415(4) 0.0461(19) Uani 1 1 d .
H39A H 0.1715 0.6084 0.2189 0.069 Uiso 1 1 calc R
H39B H 0.2498 0.4738 0.2521 0.069 Uiso 1 1 calc R
H39C H 0.0978 0.5435 0.2810 0.069 Uiso 1 1 calc R
C40 C -0.0495(8) 0.5611(7) 0.1740(4) 0.050(2) Uani 1 1 d .
H40A H -0.1137 0.5887 0.2105 0.074 Uiso 1 1 calc R
H40B H -0.0979 0.5211 0.1470 0.074 Uiso 1 1 calc R
H40C H -0.0219 0.6336 0.1487 0.074 Uiso 1 1 calc R

loop_
_atom_site_aniso_label
_atom_site_aniso_U_11
_atom_site_aniso_U_22
_atom_site_aniso_U_33
_atom_site_aniso_U_23
_atom_site_aniso_U_13
_atom_site_aniso_U_12
Os 0.01618(10) 0.01847(11) 0.01873(11) -0.00267(7) -0.00176(7) -0.00569(7)
P1 0.0217(7) 0.0215(7) 0.0238(7) -0.0050(5) -0.0004(5) -0.0022(5)
P2 0.0217(7) 0.0231(7) 0.0257(7) 0.0020(6) -0.0007(6) -0.0032(6)
N1 0.016(2) 0.016(2) 0.023(2) -0.0031(17) -0.0035(17) -0.0062(16)
N2 0.020(2) 0.025(2) 0.027(2) -0.0019(19) 0.0003(18) -0.0137(19)
N3 0.017(2) 0.019(2) 0.023(2) -0.0046(17) -0.0005(17) -0.0079(17)
N4 0.019(2) 0.020(2) 0.026(2) -0.0061(18) 0.0008(18) -0.0058(18)
O1 0.042(3) 0.056(3) 0.038(3) -0.006(2) 0.010(2) -0.019(3)
C41 0.039(4) 0.029(3) 0.031(3) -0.006(3) 0.002(3) -0.005(3)
Cl1 0.055(2) 0.0386(18) 0.0389(18) -0.0052(14) -0.0013(16) -0.0041(16)
C42 0.018(10) 0.016(10) 0.036(13) -0.008(9) -0.005(9) -0.001(8)
F1 0.092(4) 0.067(3) 0.085(4) -0.045(3) 0.041(3) -0.049(3)
F2 0.039(2) 0.029(2) 0.065(3) 0.0012(19) -0.008(2) -0.0166(17)
F3 0.040(3) 0.039(2) 0.101(4) 0.014(3) -0.022(3) -0.015(2)
F4 0.057(3) 0.069(3) 0.058(3) 0.013(3) -0.024(2) -0.028(3)
B1 0.034(4) 0.030(4) 0.038(4) -0.003(3) -0.005(3) -0.015(3)
C1 0.018(2) 0.013(2) 0.023(3) -0.0011(19) -0.0035(19) -0.0058(19)
C2 0.021(3) 0.017(2) 0.025(3) -0.004(2) -0.006(2) -0.008(2)
C3 0.014(2) 0.019(2) 0.026(3) -0.002(2) -0.0027(19) -0.0066(19)
C4 0.015(2) 0.018(2) 0.023(3) -0.001(2) -0.0001(19) -0.0038(19)
C5 0.014(2) 0.022(2) 0.023(3) -0.005(2) -0.0047(19) -0.0061(19)
C6 0.015(2) 0.016(2) 0.024(3) -0.0026(19) -0.0039(19) -0.0053(18)
C7 0.017(2) 0.019(2) 0.024(3) -0.004(2) -0.004(2) -0.0045(19)
C8 0.029(3) 0.054(4) 0.030(3) -0.005(3) 0.004(3) -0.024(3)
C9 0.018(3) 0.025(3) 0.023(3) -0.004(2) -0.004(2) -0.007(2)
C10 0.019(3) 0.025(3) 0.035(3) -0.004(2) -0.003(2) -0.010(2)
C11 0.022(3) 0.025(3) 0.037(3) -0.007(2) -0.012(2) -0.008(2)
C12 0.025(3) 0.027(3) 0.026(3) -0.006(2) -0.008(2) -0.007(2)
C13 0.022(3) 0.020(2) 0.025(3) -0.004(2) -0.005(2) -0.008(2)
C14 0.017(2) 0.015(2) 0.027(3) -0.003(2) -0.004(2) -0.0066(19)
C15 0.017(2) 0.023(3) 0.026(3) -0.006(2) 0.000(2) -0.008(2)
C16 0.029(3) 0.029(3) 0.035(3) -0.013(3) 0.005(2) -0.009(2)
C17 0.018(2) 0.019(2) 0.026(3) -0.004(2) -0.001(2) -0.005(2)
C18 0.024(3) 0.030(3) 0.024(3) -0.002(2) 0.001(2) -0.007(2)
C19 0.025(3) 0.026(3) 0.027(3) 0.004(2) -0.001(2) -0.011(2)
C20 0.026(3) 0.023(3) 0.032(3) -0.001(2) -0.005(2) -0.011(2)
C21 0.020(3) 0.019(2) 0.028(3) -0.004(2) -0.005(2) -0.007(2)
C22 0.017(2) 0.022(3) 0.023(3) 0.000(2) -0.005(2) -0.007(2)
C23 0.047(4) 0.033(3) 0.030(3) -0.008(3) 0.010(3) -0.002(3)
C24 0.065(6) 0.046(5) 0.051(5) -0.024(4) 0.005(4) 0.010(4)
C25 0.070(6) 0.041(4) 0.035(4) -0.015(3) -0.004(4) -0.009(4)
C26 0.042(4) 0.024(3) 0.026(3) -0.001(2) 0.004(3) -0.009(3)
C27 0.054(5) 0.024(3) 0.046(4) -0.002(3) 0.001(3) -0.006(3)
C28 0.041(4) 0.028(3) 0.056(5) -0.006(3) 0.000(3) -0.014(3)
C29 0.028(3) 0.033(3) 0.045(4) -0.003(3) -0.010(3) 0.002(3)
C30 0.044(4) 0.036(4) 0.041(4) -0.001(3) -0.024(3) -0.004(3)
C31 0.024(4) 0.063(5) 0.086(7) -0.009(5) -0.005(4) -0.013(4)
C32 0.027(3) 0.041(4) 0.028(3) 0.009(3) -0.006(2) -0.004(3)
C33 0.034(4) 0.069(5) 0.027(3) -0.003(3) -0.009(3) -0.009(3)
C34 0.027(3) 0.060(5) 0.038(4) 0.002(3) -0.011(3) -0.015(3)
C35 0.042(4) 0.042(4) 0.052(5) 0.018(3) -0.003(3) -0.014(3)
C36 0.068(6) 0.046(5) 0.060(5) 0.007(4) -0.018(4) -0.024(4)
C37 0.049(5) 0.068(6) 0.112(9) 0.051(6) -0.012(5) -0.022(5)
C38 0.037(4) 0.021(3) 0.038(4) 0.000(3) 0.007(3) 0.002(3)
C39 0.062(5) 0.028(3) 0.041(4) -0.006(3) 0.003(4) 0.002(3)
C40 0.037(4) 0.032(4) 0.069(5) -0.001(4) 0.008(4) 0.008(3)

loop_
_atom_type_symbol
_atom_type_description
_atom_type_scat_dispersion_real
_atom_type_scat_dispersion_imag
_atom_type_scat_source
C C 0.0033 0.0016 'International Tables Vol C Tables 4.2.6.8 and 6.1.1.4'
H H 0.0000 0.0000 'International Tables Vol C Tables 4.2.6.8 and 6.1.1.4'
B B 0.0013 0.0007 'International Tables Vol C Tables 4.2.6.8 and 6.1.1.4'
N N 0.0061 0.0033 'International Tables Vol C Tables 4.2.6.8 and 6.1.1.4'
F F 0.0171 0.0103 'International Tables Vol C Tables 4.2.6.8 and 6.1.1.4'
P P 0.1023 0.0942 'International Tables Vol C Tables 4.2.6.8 and 6.1.1.4'
Os Os -1.2165 7.6030 'International Tables Vol C Tables 4.2.6.8 and 6.1.1.4'
Cl Cl 0.1484 0.1585 'International Tables Vol C Tables 4.2.6.8 and 6.1.1.4'
O O 0.0106 0.0060 'International Tables Vol C Tables 4.2.6.8 and 6.1.1.4'

loop_
_geom_angle_atom_site_label_1
_geom_angle_atom_site_label_2
_geom_angle_atom_site_label_3
_geom_angle
_geom_angle_site_symmetry_1
C41 Os C7 101.4(3) .
C41 Os C1 177.8(3) .
C7 Os C1 76.4(2) .
C41 Os P1 88.5(2) .
C7 Os P1 99.91(15) .
C1 Os P1 92.32(14) .
C41 Os P2 90.1(2) .
C7 Os P2 98.37(15) .
C1 Os P2 89.74(14) .
P1 Os P2 161.57(5) .
C41 Os H01 96(3) .
C7 Os H01 162(3) .
C1 Os H01 86(3) .
P1 Os H01 83(3) .
P2 Os H01 79(3) .
C29 P1 C26 101.4(3) .
C29 P1 C23 101.2(3) .
C26 P1 C23 108.6(3) .
C29 P1 Os 118.3(2) .
C26 P1 Os 113.9(2) .
C23 P1 Os 112.1(2) .
C32 P2 C35 100.1(3) .
C32 P2 C38 103.4(3) .
C35 P2 C38 108.2(4) .
C32 P2 Os 114.1(2) .
C35 P2 Os 114.9(3) .
C38 P2 Os 114.7(2) .
C7 N1 C14 111.3(4) .
C7 N1 C6 117.1(4) .
C14 N1 C6 131.4(5) .
C7 N2 C9 111.0(5) .
C7 N2 C8 127.3(5) .
C9 N2 C8 121.6(5) .
C15 N3 C22 108.0(5) .
C15 N3 C4 123.8(5) .
C22 N3 C4 128.2(5) .
C15 N4 C17 108.0(5) .
C15 N4 C16 125.8(5) .
C17 N4 C16 126.2(5) .
O1 C41 Os 179.3(6) .
C42 Cl1 C42 71.5(12) 2_775
Cl1 C42 Cl1 108.5(12) 2_775
Cl1 C42 H42A 110.5 2_775
Cl1 C42 H42A 110.1 .
Cl1 C42 H42B 110.0 2_775
Cl1 C42 H42B 109.4 .
H42A C42 H42B 108.3 .
F1 B1 F2 111.9(6) .
F1 B1 F4 107.6(7) .
F2 B1 F4 109.9(6) .
F1 B1 F3 110.8(6) .
F2 B1 F3 110.5(6) .
F4 B1 F3 105.8(6) .
C6 C1 C2 114.0(5) .
C6 C1 Os 115.5(4) .
C2 C1 Os 130.3(4) .
C3 C2 C1 123.2(5) .
C3 C2 H2 118.4 .
C1 C2 H2 118.4 .
C4 C3 C2 119.1(5) .
C4 C3 H3 120.5 .
C2 C3 H3 120.5 .
C3 C4 C5 120.8(5) .
C3 C4 N3 121.4(5) .
C5 C4 N3 117.8(5) .
C6 C5 C4 118.3(5) .
C6 C5 H5 120.8 .
C4 C5 H5 120.8 .
C5 C6 C1 124.6(5) .
C5 C6 N1 121.8(5) .
C1 C6 N1 113.7(5) .
N2 C7 N1 105.1(4) .
N2 C7 Os 137.9(4) .
N1 C7 Os 117.0(4) .
N2 C8 H8A 109.5 .
N2 C8 H8B 109.5 .
H8A C8 H8B 109.5 .
N2 C8 H8C 109.5 .
H8A C8 H8C 109.5 .
H8B C8 H8C 109.5 .
C10 C9 N2 130.5(5) .
C10 C9 C14 122.5(5) .
N2 C9 C14 107.0(5) .
C9 C10 C11 117.1(5) .
C9 C10 H10 121.4 .
C11 C10 H10 121.4 .
C12 C11 C10 120.8(5) .
C12 C11 H11 119.6 .
C10 C11 H11 119.6 .
C11 C12 C13 122.1(5) .
C11 C12 H12 119.0 .
C13 C12 H12 119.0 .
C12 C13 C14 117.1(5) .
C12 C13 H13 121.5 .
C14 C13 H13 121.5 .
C13 C14 C9 120.2(5) .
C13 C14 N1 134.3(5) .
C9 C14 N1 105.5(5) .
N3 C15 N4 110.6(5) .
N3 C15 H15 121(4) .
N4 C15 H15 128(4) .
N4 C16 H16A 109.5 .
N4 C16 H16B 109.5 .
H16A C16 H16B 109.5 .
N4 C16 H16C 109.5 .
H16A C16 H16C 109.5 .
H16B C16 H16C 109.5 .
N4 C17 C22 107.3(5) .
N4 C17 C18 131.0(5) .
C22 C17 C18 121.7(5) .
C19 C18 C17 116.4(5) .
C19 C18 H18 121.8 .
C17 C18 H18 121.8 .
C18 C19 C20 121.7(5) .
C18 C19 H19 119.1 .
C20 C19 H19 119.1 .
C21 C20 C19 122.2(5) .
C21 C20 H20 118.9 .
C19 C20 H20 118.9 .
C20 C21 C22 115.9(5) .
C20 C21 H21 122.0 .
C22 C21 H21 122.0 .
C17 C22 C21 121.9(5) .
C17 C22 N3 106.0(5) .
C21 C22 N3 132.0(5) .
C24 C23 C25 108.9(7) .
C24 C23 P1 115.4(5) .
C25 C23 P1 115.2(5) .
C24 C23 H23 105.5 .
C25 C23 H23 105.5 .
P1 C23 H23 105.5 .
C23 C24 H24A 109.5 .
C23 C24 H24B 109.5 .
H24A C24 H24B 109.5 .
C23 C24 H24C 109.5 .
H24A C24 H24C 109.5 .
H24B C24 H24C 109.5 .
C23 C25 H25A 109.5 .
C23 C25 H25B 109.5 .
H25A C25 H25B 109.5 .
C23 C25 H25C 109.5 .
H25A C25 H25C 109.5 .
H25B C25 H25C 109.5 .
C28 C26 C27 108.7(6) .
C28 C26 P1 112.5(5) .
C27 C26 P1 117.9(5) .
C28 C26 H26 105.5 .
C27 C26 H26 105.5 .
P1 C26 H26 105.5 .
C26 C27 H27A 109.5 .
C26 C27 H27B 109.5 .
H27A C27 H27B 109.5 .
C26 C27 H27C 109.5 .
H27A C27 H27C 109.5 .
H27B C27 H27C 109.5 .
C26 C28 H28A 109.5 .
C26 C28 H28B 109.5 .
H28A C28 H28B 109.5 .
C26 C28 H28C 109.5 .
H28A C28 H28C 109.5 .
H28B C28 H28C 109.5 .
C31 C29 C30 110.3(7) .
C31 C29 P1 113.1(5) .
C30 C29 P1 111.9(5) .
C31 C29 H29 107.0 .
C30 C29 H29 107.0 .
P1 C29 H29 107.0 .
C29 C30 H30A 109.5 .
C29 C30 H30B 109.5 .
H30A C30 H30B 109.5 .
C29 C30 H30C 109.5 .
H30A C30 H30C 109.5 .
H30B C30 H30C 109.5 .
C29 C31 H31A 109.5 .
C29 C31 H31B 109.5 .
H31A C31 H31B 109.5 .
C29 C31 H31C 109.5 .
H31A C31 H31C 109.5 .
H31B C31 H31C 109.5 .
C33 C32 C34 110.3(7) .
C33 C32 P2 112.4(5) .
C34 C32 P2 112.3(4) .
C33 C32 H32 107.2 .
C34 C32 H32 107.2 .
P2 C32 H32 107.2 .
C32 C33 H33A 109.5 .
C32 C33 H33B 109.5 .
H33A C33 H33B 109.5 .
C32 C33 H33C 109.5 .
H33A C33 H33C 109.5 .
H33B C33 H33C 109.5 .
C32 C34 H34A 109.5 .
C32 C34 H34B 109.5 .
H34A C34 H34B 109.5 .
C32 C34 H34C 109.5 .
H34A C34 H34C 109.5 .
H34B C34 H34C 109.5 .
C36 C35 C37 109.6(8) .
C36 C35 P2 114.8(6) .
C37 C35 P2 118.2(6) .
C36 C35 H35 104.2 .
C37 C35 H35 104.2 .
P2 C35 H35 104.2 .
C35 C36 H36A 109.5 .
C35 C36 H36B 109.5 .
H36A C36 H36B 109.5 .
C35 C36 H36C 109.5 .
H36A C36 H36C 109.5 .
H36B C36 H36C 109.5 .
C35 C37 H37A 109.5 .
C35 C37 H37B 109.5 .
H37A C37 H37B 109.5 .
C35 C37 H37C 109.5 .
H37A C37 H37C 109.5 .
H37B C37 H37C 109.5 .
C39 C38 C40 108.9(6) .
C39 C38 P2 113.1(5) .
C40 C38 P2 117.7(5) .
C39 C38 H38 105.3 .
C40 C38 H38 105.3 .
P2 C38 H38 105.3 .
C38 C39 H39A 109.5 .
C38 C39 H39B 109.5 .
H39A C39 H39B 109.5 .
C38 C39 H39C 109.5 .
H39A C39 H39C 109.5 .
H39B C39 H39C 109.5 .
C38 C40 H40A 109.5 .
C38 C40 H40B 109.5 .
H40A C40 H40B 109.5 .
C38 C40 H40C 109.5 .
H40A C40 H40C 109.5 .
H40B C40 H40C 109.5 .

loop_
_geom_bond_atom_site_label_1
_geom_bond_atom_site_label_2
_geom_bond_distance
_geom_bond_site_symmetry_2
Os C41 1.875(7) .
Os C7 2.075(5) .
Os C1 2.141(5) .
Os P1 2.3657(15) .
Os P2 2.3703(15) .
Os H01 1.596(10) .
P1 C29 1.847(7) .
P1 C26 1.871(6) .
P1 C23 1.874(7) .
P2 C32 1.858(7) .
P2 C35 1.863(7) .
P2 C38 1.866(7) .
N1 C7 1.381(7) .
N1 C14 1.402(7) .
N1 C6 1.410(6) .
N2 C7 1.368(7) .
N2 C9 1.395(7) .
N2 C8 1.445(7) .
N3 C15 1.333(7) .
N3 C22 1.406(7) .
N3 C4 1.436(7) .
N4 C15 1.333(7) .
N4 C17 1.389(7) .
N4 C16 1.462(7) .
O1 C41 1.178(8) .
Cl1 C42 1.68(2) 2_775
Cl1 C42 1.81(2) .
C42 Cl1 1.68(2) 2_775
C42 H42A 0.9700 .
C42 H42B 0.9700 .
F1 B1 1.365(9) .
F2 B1 1.373(8) .
F3 B1 1.400(9) .
F4 B1 1.394(9) .
C1 C6 1.410(7) .
C1 C2 1.410(7) .
C2 C3 1.400(8) .
C2 H2 0.9500 .
C3 C4 1.382(8) .
C3 H3 0.9500 .
C4 C5 1.387(7) .
C5 C6 1.385(8) .
C5 H5 0.9500 .
C8 H8A 0.9800 .
C8 H8B 0.9800 .
C8 H8C 0.9800 .
C9 C10 1.376(8) .
C9 C14 1.399(7) .
C10 C11 1.395(9) .
C10 H10 0.9500 .
C11 C12 1.387(8) .
C11 H11 0.9500 .
C12 C13 1.392(7) .
C12 H12 0.9500 .
C13 C14 1.394(8) .
C13 H13 0.9500 .
C15 H15 1.08(7) .
C16 H16A 0.9800 .
C16 H16B 0.9800 .
C16 H16C 0.9800 .
C17 C22 1.390(8) .
C17 C18 1.396(8) .
C18 C19 1.375(8) .
C18 H18 0.9500 .
C19 C20 1.404(9) .
C19 H19 0.9500 .
C20 C21 1.379(8) .
C20 H20 0.9500 .
C21 C22 1.396(7) .
C21 H21 0.9500 .
C23 C24 1.517(10) .
C23 C25 1.530(11) .
C23 H23 1.0000 .
C24 H24A 0.9800 .
C24 H24B 0.9800 .
C24 H24C 0.9800 .
C25 H25A 0.9800 .
C25 H25B 0.9800 .
C25 H25C 0.9800 .
C26 C28 1.527(10) .
C26 C27 1.534(9) .
C26 H26 1.0000 .
C27 H27A 0.9800 .
C27 H27B 0.9800 .
C27 H27C 0.9800 .
C28 H28A 0.9800 .
C28 H28B 0.9800 .
C28 H28C 0.9800 .
C29 C31 1.516(11) .
C29 C30 1.531(10) .
C29 H29 1.0000 .
C30 H30A 0.9800 .
C30 H30B 0.9800 .
C30 H30C 0.9800 .
C31 H31A 0.9800 .
C31 H31B 0.9800 .
C31 H31C 0.9800 .
C32 C33 1.521(10) .
C32 C34 1.531(10) .
C32 H32 1.0000 .
C33 H33A 0.9800 .
C33 H33B 0.9800 .
C33 H33C 0.9800 .
C34 H34A 0.9800 .
C34 H34B 0.9800 .
C34 H34C 0.9800 .
C35 C36 1.463(12) .
C35 C37 1.488(11) .
C35 H35 1.0000 .
C36 H36A 0.9800 .
C36 H36B 0.9800 .
C36 H36C 0.9800 .
C37 H37A 0.9800 .
C37 H37B 0.9800 .
C37 H37C 0.9800 .
C38 C39 1.519(11) .
C38 C40 1.551(10) .
C38 H38 1.0000 .
C39 H39A 0.9800 .
C39 H39B 0.9800 .
C39 H39C 0.9800 .
C40 H40A 0.9800 .
C40 H40B 0.9800 .
C40 H40C 0.9800 .
